data_6000754
loop_
_publ_author_name
'Corbel, G.'
'Suard, E.'
'Emery, J.'
'Leblanc, M.'

_publ_section_title
;
 OH-F disorder in non-centrosymmetric Zn-2(BO3)(OH)(0.75)F-0.25: ab initio
 structure determination and nmr study; comparison with tridymite and
 fluoride borates
;
_journal_name_full 'Journal of Alloys and Compounds'
_journal_page_first 285
_journal_paper_doi 10.1016/S0925-8388(01)00891-X
_journal_volume 315
_journal_year 2001
_chemical_formula_sum 'B F0.25 H0.75 O4.75 Zn2'
_space_group_name_H-M_alt 'P 1 21 1'
_cell_angle_alpha 90.000
_cell_angle_beta 98.829
_cell_angle_gamma 90.000
_cell_length_a 6.8738
_cell_length_b 4.9118
_cell_length_c 5.7018
_cell_volume 190.23
_cod_database_code 6000754

loop_
_atom_site_label
_atom_site_fract_x
_atom_site_fract_y
_atom_site_fract_z
? ? ? ?
